data_4102700
loop_
_publ_author_name
'Anukul Jana'
'Prinson P. Samuel'
'Ga\<sper Tav\<car'
'Herbert W. Roesky'
'Carola Schulzke'

_publ_section_title
;
 Selective Aromatic C-F and C-H Bond Activation with Silylenes of
 Different Coordinate Silicon
;
_journal_name_full 'Journal of the American Chemical Society'
_journal_page_first 10164
_journal_page_last 10170
_journal_paper_doi 10.1021/ja103988d
_journal_volume 132
_journal_year 2010
_chemical_formula_sum 'C27 H31 Cl F5 N3 Si'
_chemical_formula_weight 556.09
_chemical_name_systematic
;
 ?
;
_space_group_IT_number 2
_symmetry_cell_setting triclinic
_symmetry_space_group_name_Hall '-P 1'
_symmetry_space_group_name_H-M 'P -1'
_atom_sites_solution_hydrogens geom
_atom_sites_solution_primary direct
_atom_sites_solution_secondary difmap
_audit_creation_method SHELXL-97
_cell_angle_alpha 88.37(3)
_cell_angle_beta 88.69(3)
_cell_angle_gamma 71.03(3)
_cell_formula_units_Z 2
_cell_length_a 9.832(2)
_cell_length_b 10.142(2)
_cell_length_c 14.530(3)
_cell_measurement_reflns_used 12784
_cell_measurement_temperature 133(2)
_cell_measurement_theta_max 54.2
_cell_measurement_theta_min 4.2
_cell_volume 1369.5(5)
_computing_structure_refinement 'SHELXL-97 (Sheldrick, 2008)'
_diffrn_ambient_temperature 133(2)
_diffrn_measured_fraction_theta_full 0.974
_diffrn_measured_fraction_theta_max 0.974
_diffrn_measurement_device_type IPDSII
_diffrn_radiation_monochromator graphite
_diffrn_radiation_source 'fine-focus sealed tube'
_diffrn_radiation_type MoK\a
_diffrn_radiation_wavelength 0.71073
_diffrn_reflns_av_R_equivalents 0.0396
_diffrn_reflns_av_sigmaI/netI 0.0523
_diffrn_reflns_limit_h_max 12
_diffrn_reflns_limit_h_min -12
_diffrn_reflns_limit_k_max 12
_diffrn_reflns_limit_k_min -12
_diffrn_reflns_limit_l_max 18
_diffrn_reflns_limit_l_min -18
_diffrn_reflns_number 12784
_diffrn_reflns_theta_full 27.11
_diffrn_reflns_theta_max 27.11
_diffrn_reflns_theta_min 2.12
_exptl_absorpt_coefficient_mu 0.239
_exptl_absorpt_correction_T_max 0.9256
_exptl_absorpt_correction_T_min 0.7577
_exptl_absorpt_correction_type numerical
_exptl_absorpt_process_details 'face indexed'
_exptl_crystal_colour colourless
_exptl_crystal_density_diffrn 1.349
_exptl_crystal_density_method 'not measured'
_exptl_crystal_description block
_exptl_crystal_F_000 580
_exptl_crystal_size_max 0.59
_exptl_crystal_size_mid 0.48
_exptl_crystal_size_min 0.28
_refine_diff_density_max 0.589
_refine_diff_density_min -0.663
_refine_diff_density_rms 0.054
_refine_ls_extinction_method none
_refine_ls_goodness_of_fit_ref 1.065
_refine_ls_hydrogen_treatment constr
_refine_ls_matrix_type full
_refine_ls_number_parameters 328
_refine_ls_number_reflns 5886
_refine_ls_number_restraints 0
_refine_ls_restrained_S_all 1.065
_refine_ls_R_factor_all 0.0803
_refine_ls_R_factor_gt 0.0550
_refine_ls_shift/su_max 0.001
_refine_ls_shift/su_mean 0.000
_refine_ls_structure_factor_coef Fsqd
_refine_ls_weighting_details 'calc w=1/[\s^2^(Fo^2^)+(0.0688P)^2^+0.6011P] where P=(Fo^2^+2Fc^2^)/3'
_refine_ls_weighting_scheme calc
_refine_ls_wR_factor_gt 0.1416
_refine_ls_wR_factor_ref 0.1493
_reflns_number_gt 4158
_reflns_number_total 5886
_reflns_threshold_expression >2\s(I)
_cod_data_source_file ja103988d_si_001_3.cif
_cod_data_source_block ppo39
_cod_original_cell_volume 1369.4(5)
_cod_database_code 4102700

loop_
_symmetry_equiv_pos_as_xyz
'x, y, z'
'-x, -y, -z'

loop_
_atom_site_label
_atom_site_type_symbol
_atom_site_fract_x
_atom_site_fract_y
_atom_site_fract_z
_atom_site_U_iso_or_equiv
_atom_site_adp_type
_atom_site_occupancy
_atom_site_symmetry_multiplicity
_atom_site_calc_flag
_atom_site_refinement_flags
_atom_site_disorder_assembly
_atom_site_disorder_group
Si1 Si 0.67775(7) 0.45134(8) 0.75006(5) 0.03079(18) Uani 1 1 d . . .
Cl1 Cl 0.46025(7) 0.50027(8) 0.78167(5) 0.0436(2) Uani 1 1 d . . .
F1 F 0.65123(18) 0.57895(16) 0.67366(11) 0.0409(4) Uani 1 1 d . . .
F2 F 1.00767(16) 0.34006(18) 0.79024(12) 0.0445(4) Uani 1 1 d . . .
F3 F 1.16357(19) 0.4584(2) 0.88725(13) 0.0564(5) Uani 1 1 d . . .
F4 F 0.7716(2) 0.8136(2) 0.97101(14) 0.0608(5) Uani 1 1 d . . .
F5 F 0.59735(19) 0.71950(18) 0.87135(13) 0.0504(5) Uani 1 1 d . . .
N1 N 0.9671(3) 0.6361(3) 0.92824(16) 0.0443(6) Uani 1 1 d . . .
N2 N 0.7615(2) 0.3104(2) 0.67517(14) 0.0308(5) Uani 1 1 d . . .
N3 N 0.7278(2) 0.2749(2) 0.81821(14) 0.0296(5) Uani 1 1 d . . .
C1 C 0.7928(3) 0.5235(3) 0.82467(18) 0.0326(6) Uani 1 1 d . . .
C2 C 0.9401(3) 0.4615(3) 0.83246(18) 0.0359(6) Uani 1 1 d . . .
C3 C 1.0204(3) 0.5206(3) 0.8826(2) 0.0408(7) Uani 1 1 d . . .
C4 C 0.8279(4) 0.6961(3) 0.9231(2) 0.0443(7) Uani 1 1 d . . .
C5 C 0.7392(3) 0.6469(3) 0.87299(19) 0.0380(6) Uani 1 1 d . . .
C6 C 0.8090(3) 0.3042(3) 0.57623(18) 0.0337(6) Uani 1 1 d . . .
C7 C 0.9065(4) 0.3949(4) 0.5632(2) 0.0514(8) Uani 1 1 d . . .
H7A H 0.8533 0.4908 0.5804 0.077 Uiso 1 1 calc R . .
H7B H 0.9376 0.3938 0.4985 0.077 Uiso 1 1 calc R . .
H7C H 0.9911 0.3579 0.6023 0.077 Uiso 1 1 calc R . .
C8 C 0.6753(4) 0.3625(4) 0.5178(2) 0.0506(8) Uani 1 1 d . . .
H8A H 0.6152 0.3024 0.5253 0.076 Uiso 1 1 calc R . .
H8B H 0.7039 0.3658 0.4530 0.076 Uiso 1 1 calc R . .
H8C H 0.6209 0.4568 0.5377 0.076 Uiso 1 1 calc R . .
C9 C 0.8940(4) 0.1589(3) 0.5448(2) 0.0503(8) Uani 1 1 d . . .
H9A H 0.9782 0.1198 0.5839 0.075 Uiso 1 1 calc R . .
H9B H 0.9256 0.1637 0.4807 0.075 Uiso 1 1 calc R . .
H9C H 0.8331 0.0992 0.5495 0.075 Uiso 1 1 calc R . .
C10 C 0.7771(3) 0.2099(3) 0.74179(17) 0.0284(5) Uani 1 1 d . . .
C11 C 0.8316(3) 0.0562(3) 0.72844(17) 0.0294(5) Uani 1 1 d . . .
C12 C 0.9771(3) -0.0188(3) 0.73936(19) 0.0363(6) Uani 1 1 d . . .
H12 H 1.0423 0.0271 0.7571 0.044 Uiso 1 1 calc R . .
C13 C 1.0255(3) -0.1606(3) 0.7241(2) 0.0433(7) Uani 1 1 d . . .
H13 H 1.1243 -0.2126 0.7317 0.052 Uiso 1 1 calc R . .
C14 C 0.9306(4) -0.2273(3) 0.6976(2) 0.0455(7) Uani 1 1 d . . .
H14 H 0.9648 -0.3244 0.6861 0.055 Uiso 1 1 calc R . .
C15 C 0.7864(4) -0.1531(3) 0.6880(2) 0.0437(7) Uani 1 1 d . . .
H15 H 0.7214 -0.1995 0.6708 0.052 Uiso 1 1 calc R . .
C16 C 0.7361(3) -0.0103(3) 0.70349(19) 0.0366(6) Uani 1 1 d . . .
H16 H 0.6368 0.0409 0.6970 0.044 Uiso 1 1 calc R . .
C17 C 0.7112(3) 0.2187(3) 0.91245(17) 0.0324(6) Uani 1 1 d . . .
C18 C 0.8519(3) 0.1127(3) 0.94509(19) 0.0409(7) Uani 1 1 d . . .
H18A H 0.8735 0.0280 0.9090 0.061 Uiso 1 1 calc R . .
H18B H 0.8425 0.0895 1.0104 0.061 Uiso 1 1 calc R . .
H18C H 0.9299 0.1525 0.9369 0.061 Uiso 1 1 calc R . .
C19 C 0.5905(3) 0.1546(3) 0.9134(2) 0.0410(7) Uani 1 1 d . . .
H19A H 0.5012 0.2248 0.8929 0.062 Uiso 1 1 calc R . .
H19B H 0.5768 0.1223 0.9760 0.062 Uiso 1 1 calc R . .
H19C H 0.6161 0.0755 0.8718 0.062 Uiso 1 1 calc R . .
C20 C 0.6712(3) 0.3421(3) 0.97724(19) 0.0423(7) Uani 1 1 d . . .
H20A H 0.7524 0.3776 0.9813 0.063 Uiso 1 1 calc R . .
H20B H 0.6484 0.3116 1.0386 0.063 Uiso 1 1 calc R . .
H20C H 0.5873 0.4161 0.9534 0.063 Uiso 1 1 calc R . .
C21 C 0.3132(9) 0.2583(10) 0.5611(6) 0.0639(7) Uani 0.494(3) 1 d P A 1
H21A H 0.2817 0.3510 0.5881 0.096 Uiso 0.494(3) 1 calc PR A 1
H21B H 0.2424 0.2528 0.5162 0.096 Uiso 0.494(3) 1 calc PR A 1
H21C H 0.4067 0.2421 0.5302 0.096 Uiso 0.494(3) 1 calc PR A 1
C22 C 0.3267(8) 0.1488(9) 0.6361(6) 0.0639(7) Uani 0.494(3) 1 d P A 1
C23 C 0.3590(9) 0.0095(10) 0.6051(8) 0.0639(7) Uani 0.494(3) 1 d P A 1
H23 H 0.3696 -0.0096 0.5412 0.077 Uiso 0.494(3) 1 calc PR A 1
C24 C 0.3746(8) -0.0974(11) 0.6696(6) 0.0639(7) Uani 0.494(3) 1 d P A 1
H24 H 0.3960 -0.1900 0.6487 0.077 Uiso 0.494(3) 1 calc PR A 1
C25 C 0.3621(8) -0.0774(9) 0.7513(6) 0.0639(7) Uani 0.494(3) 1 d P A 1
H25 H 0.3747 -0.1559 0.7915 0.077 Uiso 0.494(3) 1 calc PR A 1
C26 C 0.3305(9) 0.0527(10) 0.7906(8) 0.0639(7) Uani 0.494(3) 1 d P A 1
H26 H 0.3187 0.0627 0.8553 0.077 Uiso 0.494(3) 1 calc PR A 1
C27 C 0.3165(11) 0.1676(13) 0.7330(7) 0.0639(7) Uani 0.494(3) 1 d P A 1
H27 H 0.3004 0.2572 0.7578 0.077 Uiso 0.494(3) 1 calc PR A 1
C28 C 0.3287(9) -0.0013(10) 0.8147(6) 0.0639(7) Uani 0.506(3) 1 d P A 2
H28A H 0.4161 -0.0071 0.8480 0.096 Uiso 0.506(3) 1 calc PR A 2
H28B H 0.3255 -0.0955 0.8050 0.096 Uiso 0.506(3) 1 calc PR A 2
H28C H 0.2440 0.0516 0.8507 0.096 Uiso 0.506(3) 1 calc PR A 2
C29 C 0.3295(8) 0.0684(10) 0.7264(6) 0.0639(7) Uani 0.506(3) 1 d P A 2
C30 C 0.3221(11) 0.1994(11) 0.7101(7) 0.0639(7) Uani 0.506(3) 1 d P A 2
H30 H 0.3100 0.2536 0.7638 0.077 Uiso 0.506(3) 1 calc PR A 2
C31 C 0.3290(8) 0.2725(9) 0.6281(6) 0.0639(7) Uani 0.506(3) 1 d P A 2
H31 H 0.3219 0.3682 0.6242 0.077 Uiso 0.506(3) 1 calc PR A 2
C32 C 0.3488(8) 0.1803(10) 0.5485(6) 0.0639(7) Uani 0.506(3) 1 d P A 2
H32 H 0.3608 0.2125 0.4878 0.077 Uiso 0.506(3) 1 calc PR A 2
C33 C 0.3491(8) 0.0575(10) 0.5642(6) 0.0639(7) Uani 0.506(3) 1 d P A 2
H33 H 0.3493 0.0086 0.5094 0.077 Uiso 0.506(3) 1 calc PR A 2
C34 C 0.3491(9) -0.0211(12) 0.6414(6) 0.0639(7) Uani 0.506(3) 1 d P A 2
H34 H 0.3598 -0.1176 0.6423 0.077 Uiso 0.506(3) 1 calc PR A 2

loop_
_atom_site_aniso_label
_atom_site_aniso_U_11
_atom_site_aniso_U_22
_atom_site_aniso_U_33
_atom_site_aniso_U_23
_atom_site_aniso_U_13
_atom_site_aniso_U_12
Si1 0.0303(4) 0.0257(4) 0.0362(4) -0.0029(3) -0.0005(3) -0.0087(3)
Cl1 0.0299(3) 0.0396(4) 0.0591(5) -0.0054(3) 0.0015(3) -0.0080(3)
F1 0.0495(9) 0.0279(8) 0.0448(9) 0.0017(7) -0.0035(7) -0.0117(7)
F2 0.0321(8) 0.0473(10) 0.0525(10) -0.0158(8) 0.0015(7) -0.0097(7)
F3 0.0409(10) 0.0803(14) 0.0557(11) -0.0083(10) -0.0037(8) -0.0295(10)
F4 0.0856(14) 0.0400(11) 0.0613(12) -0.0171(9) -0.0017(10) -0.0251(10)
F5 0.0476(10) 0.0352(10) 0.0639(11) -0.0111(8) 0.0024(8) -0.0065(8)
N1 0.0578(16) 0.0495(16) 0.0360(13) -0.0022(11) -0.0012(11) -0.0317(13)
N2 0.0340(11) 0.0281(11) 0.0309(11) -0.0005(9) -0.0001(8) -0.0108(9)
N3 0.0280(10) 0.0279(11) 0.0336(11) -0.0038(9) 0.0021(8) -0.0101(9)
C1 0.0387(14) 0.0294(14) 0.0330(13) -0.0001(11) 0.0040(10) -0.0159(11)
C2 0.0379(14) 0.0385(15) 0.0349(14) -0.0056(12) 0.0040(11) -0.0171(12)
C3 0.0411(15) 0.0513(18) 0.0366(14) 0.0012(13) -0.0004(12) -0.0242(14)
C4 0.066(2) 0.0353(16) 0.0379(15) -0.0058(12) 0.0030(14) -0.0249(15)
C5 0.0434(15) 0.0315(15) 0.0408(15) -0.0031(12) 0.0043(12) -0.0150(12)
C6 0.0394(14) 0.0323(14) 0.0307(13) -0.0008(11) 0.0030(10) -0.0136(12)
C7 0.060(2) 0.056(2) 0.0474(17) -0.0027(15) 0.0115(15) -0.0321(17)
C8 0.0511(18) 0.058(2) 0.0395(16) -0.0023(15) -0.0049(13) -0.0136(16)
C9 0.066(2) 0.0409(18) 0.0382(16) -0.0008(13) 0.0155(14) -0.0109(15)
C10 0.0227(11) 0.0267(13) 0.0374(13) -0.0023(11) -0.0012(9) -0.0102(10)
C11 0.0337(13) 0.0263(13) 0.0289(12) -0.0021(10) 0.0020(10) -0.0107(10)
C12 0.0359(13) 0.0311(14) 0.0405(15) -0.0012(12) 0.0008(11) -0.0092(11)
C13 0.0499(17) 0.0325(15) 0.0382(15) 0.0018(12) 0.0044(12) -0.0013(13)
C14 0.071(2) 0.0276(15) 0.0373(15) -0.0026(12) 0.0126(14) -0.0157(14)
C15 0.0624(19) 0.0403(17) 0.0389(15) -0.0071(13) 0.0089(13) -0.0312(15)
C16 0.0394(14) 0.0375(15) 0.0371(14) -0.0032(12) 0.0034(11) -0.0183(12)
C17 0.0325(13) 0.0346(14) 0.0320(13) -0.0028(11) 0.0044(10) -0.0137(11)
C18 0.0418(15) 0.0419(17) 0.0366(15) 0.0028(12) 0.0002(12) -0.0106(13)
C19 0.0441(16) 0.0467(18) 0.0375(15) -0.0002(13) 0.0028(12) -0.0221(14)
C20 0.0515(17) 0.0404(17) 0.0358(14) -0.0070(13) 0.0078(12) -0.0162(14)
C21 0.0478(9) 0.0723(18) 0.0755(17) 0.0043(14) -0.0060(12) -0.0250(12)
C22 0.0478(9) 0.0723(18) 0.0755(17) 0.0043(14) -0.0060(12) -0.0250(12)
C23 0.0478(9) 0.0723(18) 0.0755(17) 0.0043(14) -0.0060(12) -0.0250(12)
C24 0.0478(9) 0.0723(18) 0.0755(17) 0.0043(14) -0.0060(12) -0.0250(12)
C25 0.0478(9) 0.0723(18) 0.0755(17) 0.0043(14) -0.0060(12) -0.0250(12)
C26 0.0478(9) 0.0723(18) 0.0755(17) 0.0043(14) -0.0060(12) -0.0250(12)
C27 0.0478(9) 0.0723(18) 0.0755(17) 0.0043(14) -0.0060(12) -0.0250(12)
C28 0.0478(9) 0.0723(18) 0.0755(17) 0.0043(14) -0.0060(12) -0.0250(12)
C29 0.0478(9) 0.0723(18) 0.0755(17) 0.0043(14) -0.0060(12) -0.0250(12)
C30 0.0478(9) 0.0723(18) 0.0755(17) 0.0043(14) -0.0060(12) -0.0250(12)
C31 0.0478(9) 0.0723(18) 0.0755(17) 0.0043(14) -0.0060(12) -0.0250(12)
C32 0.0478(9) 0.0723(18) 0.0755(17) 0.0043(14) -0.0060(12) -0.0250(12)
C33 0.0478(9) 0.0723(18) 0.0755(17) 0.0043(14) -0.0060(12) -0.0250(12)
C34 0.0478(9) 0.0723(18) 0.0755(17) 0.0043(14) -0.0060(12) -0.0250(12)

loop_
_atom_type_symbol
_atom_type_description
_atom_type_scat_dispersion_real
_atom_type_scat_dispersion_imag
_atom_type_scat_source
C C 0.0033 0.0016 'International Tables Vol C Tables 4.2.6.8 and 6.1.1.4'
H H 0.0000 0.0000 'International Tables Vol C Tables 4.2.6.8 and 6.1.1.4'
N N 0.0061 0.0033 'International Tables Vol C Tables 4.2.6.8 and 6.1.1.4'
F F 0.0171 0.0103 'International Tables Vol C Tables 4.2.6.8 and 6.1.1.4'
Si Si 0.0817 0.0704 'International Tables Vol C Tables 4.2.6.8 and 6.1.1.4'
Cl Cl 0.1484 0.1585 'International Tables Vol C Tables 4.2.6.8 and 6.1.1.4'

loop_
_geom_angle_atom_site_label_1
_geom_angle_atom_site_label_2
_geom_angle_atom_site_label_3
_geom_angle
F1 Si1 N2 97.82(10)
F1 Si1 C1 92.87(11)
N2 Si1 C1 119.96(11)
F1 Si1 N3 167.58(9)
N2 Si1 N3 69.77(10)
C1 Si1 N3 93.36(11)
F1 Si1 Cl1 93.35(8)
N2 Si1 Cl1 119.35(9)
C1 Si1 Cl1 118.71(9)
N3 Si1 Cl1 93.06(8)
C4 N1 C3 115.8(3)
C10 N2 C6 132.2(2)
C10 N2 Si1 94.56(16)
C6 N2 Si1 133.10(18)
C10 N3 C17 130.4(2)
C10 N3 Si1 89.29(17)
C17 N3 Si1 140.04(17)
C2 C1 C5 113.2(2)
C2 C1 Si1 123.0(2)
C5 C1 Si1 123.8(2)
F2 C2 C3 118.5(3)
F2 C2 C1 120.1(2)
C3 C2 C1 121.3(3)
N1 C3 F3 116.2(3)
N1 C3 C2 124.2(3)
F3 C3 C2 119.5(3)
N1 C4 F4 116.3(3)
N1 C4 C5 124.2(3)
F4 C4 C5 119.5(3)
F5 C5 C4 118.9(3)
F5 C5 C1 119.9(3)
C4 C5 C1 121.2(3)
N2 C6 C9 114.1(2)
N2 C6 C8 107.8(2)
C9 C6 C8 109.4(3)
N2 C6 C7 108.0(2)
C9 C6 C7 107.4(3)
C8 C6 C7 110.1(3)
N3 C10 N2 106.3(2)
N3 C10 C11 127.2(2)
N2 C10 C11 126.4(2)
C16 C11 C12 120.6(3)
C16 C11 C10 118.9(2)
C12 C11 C10 120.5(2)
C13 C12 C11 119.3(3)
C12 C13 C14 120.3(3)
C15 C14 C13 120.2(3)
C14 C15 C16 120.1(3)
C11 C16 C15 119.4(3)
N3 C17 C18 111.3(2)
N3 C17 C19 109.9(2)
C18 C17 C19 111.0(2)
N3 C17 C20 106.9(2)
C18 C17 C20 108.2(2)
C19 C17 C20 109.4(2)
C27 C22 C23 116.8(9)
C27 C22 C21 127.8(9)
C23 C22 C21 115.3(8)
C24 C23 C22 119.0(9)
C25 C24 C23 122.5(10)
C24 C25 C26 124.4(10)
C27 C26 C25 118.5(11)
C26 C27 C22 118.7(12)
C30 C29 C28 128.0(10)
C30 C29 C34 115.3(9)
C28 C29 C34 116.6(8)
C29 C30 C31 131.6(11)
C30 C31 C32 110.5(9)
C33 C32 C31 117.4(8)
C32 C33 C34 134.8(9)
C33 C34 C29 110.0(9)

loop_
_geom_bond_atom_site_label_1
_geom_bond_atom_site_label_2
_geom_bond_distance
Si1 F1 1.6394(19)
Si1 N2 1.785(2)
Si1 C1 1.905(3)
Si1 N3 1.943(2)
Si1 Cl1 2.0756(11)
F2 C2 1.352(3)
F3 C3 1.344(3)
F4 C4 1.346(3)
F5 C5 1.350(3)
N1 C4 1.308(4)
N1 C3 1.310(4)
N2 C10 1.360(3)
N2 C6 1.498(3)
N3 C10 1.308(3)
N3 C17 1.494(3)
C1 C2 1.385(4)
C1 C5 1.393(4)
C2 C3 1.369(4)
C4 C5 1.368(4)
C6 C9 1.516(4)
C6 C8 1.521(4)
C6 C7 1.535(4)
C10 C11 1.491(4)
C11 C16 1.382(4)
C11 C12 1.395(4)
C12 C13 1.383(4)
C13 C14 1.384(5)
C14 C15 1.379(5)
C15 C16 1.393(4)
C17 C18 1.526(4)
C17 C19 1.527(4)
C17 C20 1.529(4)
C21 C22 1.511(12)
C22 C27 1.423(14)
C22 C23 1.428(13)
C23 C24 1.385(13)
C24 C25 1.207(11)
C25 C26 1.390(13)
C26 C27 1.386(14)
C28 C29 1.448(13)
C29 C30 1.321(14)
C29 C34 1.525(13)
C30 C31 1.397(12)
C31 C32 1.478(12)
C32 C33 1.259(12)
C33 C34 1.357(12)
